data_7008484
loop_
_publ_author_name
'Mart\'in, Avelino'
'Mena, Miguel'
'P\'erez-Redondo, Adri\'an'
'Y\'elamos, Carlos'

_publ_section_title
;
 Amido-bridged double-cube nitrido complexes containing titanium and
 magnesium/calcium.
;
_journal_issue 12
_journal_name_full 'Dalton transactions (Cambridge, England : 2003)'
_journal_page_first 2116
_journal_page_last 2119
_journal_paper_doi 10.1039/b503405a
_journal_year 2005
_chemical_compound_source 'synthesis as described'
_chemical_formula_moiety 'C92 H134 Ca2 N10 Ti6'
_chemical_formula_sum 'C92 H134 Ca2 N10 Ti6'
_chemical_formula_weight 1747.65
_chemical_name_systematic
;
?
;
_space_group_IT_number 2
_space_group_name_Hall '-P 1'
_symmetry_cell_setting triclinic
_symmetry_Int_Tables_number 2
_symmetry_space_group_name_Hall '-P 1'
_symmetry_space_group_name_H-M 'P -1'
_atom_sites_solution_hydrogens geom
_atom_sites_solution_primary direct
_atom_sites_solution_secondary difmap
_audit_conform_dict_location ftp://ftp.iucr.org/pub/cif_core.dic
_audit_conform_dict_name cif_core.dic
_audit_conform_dict_version 2.3
_audit_creation_date 2005-03-02T12:16:40-00:00
_audit_creation_method 'WinGX routine CIF_UPDATE'
_cell_angle_alpha 81.026(10)
_cell_angle_beta 87.913(15)
_cell_angle_gamma 69.379(9)
_cell_formula_units_Z 2
_cell_length_a 11.794(3)
_cell_length_b 14.5321(14)
_cell_length_c 27.051(5)
_cell_measurement_reflns_used 120
_cell_measurement_temperature 100(2)
_cell_measurement_theta_max 20
_cell_measurement_theta_min 3
_cell_measurement_wavelength 0.71073
_cell_volume 4285.3(14)
_computing_cell_refinement 'Dirax/lsq (Duisenberg & Schreurs, 1989-2000)'
_computing_data_collection 'Collect (Nonius BV, 1997-2000)'
_computing_data_reduction 'EvalCCD (Duisenberg & Schreurs 1990-2000)'
_computing_molecular_graphics 'Ortep-3 for Windows (Farrugia, 1997)'
_computing_publication_material 'WinGX publication routines (Farrugia, 1999)'
_computing_structure_refinement 'SHELXL-97 (Sheldrick, 1997)'
_computing_structure_solution 'SHELXS-97 (Sheldrick, 1997)'
_diffrn_ambient_temperature 100(2)
_diffrn_detector 'CCD plate'
_diffrn_detector_area_resol_mean 9
_diffrn_measured_fraction_theta_full 0.99
_diffrn_measured_fraction_theta_max 0.99
_diffrn_measurement_device '95mm CCD camera on \k-goniostat'
_diffrn_measurement_device_type KappaCCD
_diffrn_measurement_method 'CCD rotation images, thick slices'
_diffrn_orient_matrix_type X=UH
_diffrn_orient_matrix_UB_11 0.01
_diffrn_orient_matrix_UB_12 0
_diffrn_orient_matrix_UB_13 0
_diffrn_orient_matrix_UB_21 0
_diffrn_orient_matrix_UB_22 0.01
_diffrn_orient_matrix_UB_23 0
_diffrn_orient_matrix_UB_31 0
_diffrn_orient_matrix_UB_32 0
_diffrn_orient_matrix_UB_33 0.01
_diffrn_radiation_monochromator graphite
_diffrn_radiation_probe x-ray
_diffrn_radiation_type MoK\a
_diffrn_radiation_wavelength 0.71073
_diffrn_reflns_av_R_equivalents 0.0786
_diffrn_reflns_av_unetI/netI 0.1184
_diffrn_reflns_limit_h_max 15
_diffrn_reflns_limit_h_min -15
_diffrn_reflns_limit_k_max 18
_diffrn_reflns_limit_k_min -17
_diffrn_reflns_limit_l_max 35
_diffrn_reflns_limit_l_min -35
_diffrn_reflns_number 36741
_diffrn_reflns_reduction_process
;
Scaled and merged with SORTAV
R.H. Blessing, (1987) Cryst. Rev. 1, 3-58
R.H. Blessing, (1989) J. Appl. Cryst. 22, 396-397
;
_diffrn_reflns_theta_full 27.5
_diffrn_reflns_theta_max 27.5
_diffrn_reflns_theta_min 5.02
_diffrn_source 'Enraf Nonius FR590'
_exptl_absorpt_coefficient_mu 0.704
_exptl_absorpt_correction_T_max 0.7565
_exptl_absorpt_correction_T_min 0.6276
_exptl_absorpt_correction_type multi-scan
_exptl_absorpt_process_details
;
R.H. Blessing, Acta Cryst. (1995), A51, 33-38
;
_exptl_crystal_colour orange
_exptl_crystal_density_diffrn 1.354
_exptl_crystal_density_method 'not measured'
_exptl_crystal_description prism
_exptl_crystal_F_000 1856
_exptl_crystal_size_max 0.73
_exptl_crystal_size_mid 0.49
_exptl_crystal_size_min 0.42
_platon_squeeze_details
; Two disordered molecules of toluene were found in the difference fourier
map, but it was not possible to get a chemical sensible model for
them, so Squeeze procedure was used to remove their contribution
to the structure factors.
;
_refine_diff_density_max 0.685
_refine_diff_density_min -0.731
_refine_diff_density_rms 0.103
_refine_ls_extinction_method none
_refine_ls_goodness_of_fit_ref 0.961
_refine_ls_hydrogen_treatment constr
_refine_ls_matrix_type full
_refine_ls_number_parameters 865
_refine_ls_number_reflns 19499
_refine_ls_number_restraints 0
_refine_ls_restrained_S_all 0.961
_refine_ls_R_factor_all 0.1182
_refine_ls_R_factor_gt 0.0611
_refine_ls_shift/su_max 0.001
_refine_ls_shift/su_mean 0
_refine_ls_structure_factor_coef Fsqd
_refine_ls_weighting_details 'calc w=1/[\s^2^(Fo^2^)+(0.0802P)^2^+0.0000P] where P=(Fo^2^+2Fc^2^)/3'
_refine_ls_weighting_scheme calc
_refine_ls_wR_factor_gt 0.1481
_refine_ls_wR_factor_ref 0.1681
_reflns_number_gt 11063
_reflns_number_total 19499
_reflns_threshold_expression >2sigma(I)
_cod_data_source_file b503405a.txt
_cod_data_source_block 4
_cod_original_cell_volume 4285.3(13)
_cod_database_code 7008484

loop_
_space_group_symop_operation_xyz
'x, y, z'
'-x, -y, -z'

loop_
_atom_site_label
_atom_site_type_symbol
_atom_site_fract_x
_atom_site_fract_y
_atom_site_fract_z
_atom_site_U_iso_or_equiv
_atom_site_adp_type
_atom_site_occupancy
_atom_site_symmetry_multiplicity
_atom_site_calc_flag
_atom_site_refinement_flags
_atom_site_disorder_assembly
_atom_site_disorder_group
C11 C 0.1132(3) 0.7123(3) 0.45590(13) 0.0209(8) Uani 1 1 d . . .
C12 C 0.1932(3) 0.6341(3) 0.43308(13) 0.0203(8) Uani 1 1 d . . .
C13 C 0.1420(3) 0.6384(3) 0.38579(13) 0.0216(8) Uani 1 1 d . . .
C14 C 0.0306(3) 0.7177(3) 0.37998(12) 0.0187(7) Uani 1 1 d . . .
C15 C 0.0134(3) 0.7644(3) 0.42327(13) 0.0207(8) Uani 1 1 d . . .
C16 C 0.1295(4) 0.7342(3) 0.50742(13) 0.0337(10) Uani 1 1 d . . .
H16A H 0.0875 0.701 0.5319 0.051 Uiso 1 1 calc R . .
H16B H 0.0954 0.8062 0.5075 0.051 Uiso 1 1 calc R . .
H16C H 0.216 0.7097 0.5163 0.051 Uiso 1 1 calc R . .
C17 C 0.3085(3) 0.5571(3) 0.45604(15) 0.0314(9) Uani 1 1 d . . .
H17A H 0.3522 0.5892 0.4735 0.047 Uiso 1 1 calc R . .
H17B H 0.3593 0.525 0.4297 0.047 Uiso 1 1 calc R . .
H17C H 0.2892 0.507 0.4799 0.047 Uiso 1 1 calc R . .
C18 C 0.1976(3) 0.5682(3) 0.34914(15) 0.0333(10) Uani 1 1 d . . .
H18A H 0.1705 0.5111 0.356 0.05 Uiso 1 1 calc R . .
H18B H 0.2861 0.5451 0.3524 0.05 Uiso 1 1 calc R . .
H18C H 0.1726 0.6027 0.315 0.05 Uiso 1 1 calc R . .
C19 C -0.0549(3) 0.7452(3) 0.33543(14) 0.0344(10) Uani 1 1 d . . .
H19A H -0.0085 0.7424 0.3045 0.052 Uiso 1 1 calc R . .
H19B H -0.1133 0.8127 0.3352 0.052 Uiso 1 1 calc R . .
H19C H -0.0982 0.6982 0.3376 0.052 Uiso 1 1 calc R . .
C20 C -0.0930(3) 0.8549(3) 0.43407(14) 0.0297(9) Uani 1 1 d . . .
H20A H -0.145 0.8335 0.4588 0.044 Uiso 1 1 calc R . .
H20B H -0.1399 0.8881 0.4031 0.044 Uiso 1 1 calc R . .
H20C H -0.0627 0.9011 0.4472 0.044 Uiso 1 1 calc R . .
C21 C 0.0621(3) 1.1564(2) 0.32739(14) 0.0223(8) Uani 1 1 d . . .
C22 C -0.0321(3) 1.1165(2) 0.33452(13) 0.0197(8) Uani 1 1 d . . .
C23 C -0.0388(3) 1.0742(3) 0.29181(13) 0.0201(8) Uani 1 1 d . . .
C24 C 0.0521(3) 1.0869(3) 0.25829(12) 0.0207(8) Uani 1 1 d . . .
C25 C 0.1140(3) 1.1382(2) 0.28039(13) 0.0223(8) Uani 1 1 d . . .
C26 C 0.0943(4) 1.2133(3) 0.36298(16) 0.0401(11) Uani 1 1 d . . .
H26A H 0.0365 1.2818 0.3585 0.06 Uiso 1 1 calc R . .
H26B H 0.1763 1.2139 0.3562 0.06 Uiso 1 1 calc R . .
H26C H 0.0912 1.1815 0.3975 0.06 Uiso 1 1 calc R . .
C27 C -0.1140(3) 1.1247(3) 0.37913(13) 0.0331(10) Uani 1 1 d . . .
H27A H -0.0647 1.1017 0.41 0.05 Uiso 1 1 calc R . .
H27B H -0.1639 1.0836 0.3778 0.05 Uiso 1 1 calc R . .
H27C H -0.1666 1.1943 0.3785 0.05 Uiso 1 1 calc R . .
C28 C -0.1295(3) 1.0274(3) 0.28170(15) 0.0349(10) Uani 1 1 d . . .
H28A H -0.1704 1.0144 0.3128 0.052 Uiso 1 1 calc R . .
H28B H -0.0875 0.9646 0.2691 0.052 Uiso 1 1 calc R . .
H28C H -0.1894 1.0727 0.2567 0.052 Uiso 1 1 calc R . .
C29 C 0.0770(4) 1.0524(3) 0.20854(13) 0.0363(10) Uani 1 1 d . . .
H29A H 0.0599 0.9908 0.2097 0.054 Uiso 1 1 calc R . .
H29B H 0.1622 1.0401 0.2004 0.054 Uiso 1 1 calc R . .
H29C H 0.0251 1.1037 0.1829 0.054 Uiso 1 1 calc R . .
C30 C 0.2143(3) 1.1692(3) 0.25708(15) 0.0342(10) Uani 1 1 d . . .
H30A H 0.2633 1.1195 0.2369 0.051 Uiso 1 1 calc R . .
H30B H 0.2654 1.1748 0.2834 0.051 Uiso 1 1 calc R . .
H30C H 0.1801 1.2338 0.2356 0.051 Uiso 1 1 calc R . .
C31 C 0.4103(3) 0.9818(3) 0.44918(12) 0.0211(8) Uani 1 1 d . . .
C32 C 0.3955(3) 0.9010(3) 0.48224(12) 0.0223(8) Uani 1 1 d . . .
C33 C 0.4841(3) 0.8123(3) 0.47073(12) 0.0200(8) Uani 1 1 d . . .
C34 C 0.5530(3) 0.8382(3) 0.43005(12) 0.0197(8) Uani 1 1 d . . .
C35 C 0.5070(3) 0.9430(3) 0.41718(12) 0.0196(8) Uani 1 1 d . . .
C36 C 0.3406(4) 1.0907(3) 0.45121(15) 0.0351(10) Uani 1 1 d . . .
H36A H 0.3748 1.1121 0.4779 0.053 Uiso 1 1 calc R . .
H36B H 0.2553 1.1002 0.458 0.053 Uiso 1 1 calc R . .
H36C H 0.3464 1.1303 0.419 0.053 Uiso 1 1 calc R . .
C37 C 0.3043(3) 0.9098(3) 0.52280(14) 0.0342(10) Uani 1 1 d . . .
H37A H 0.2228 0.9327 0.5078 0.051 Uiso 1 1 calc R . .
H37B H 0.3096 0.9578 0.5436 0.051 Uiso 1 1 calc R . .
H37C H 0.3208 0.8448 0.5436 0.051 Uiso 1 1 calc R . .
C38 C 0.5070(3) 0.7087(3) 0.49881(13) 0.0287(9) Uani 1 1 d . . .
H38A H 0.5641 0.6954 0.5267 0.043 Uiso 1 1 calc R . .
H38B H 0.5412 0.6599 0.4761 0.043 Uiso 1 1 calc R . .
H38C H 0.4305 0.7036 0.5118 0.043 Uiso 1 1 calc R . .
C39 C 0.6563(3) 0.7662(3) 0.40613(15) 0.0320(9) Uani 1 1 d . . .
H39A H 0.654 0.7888 0.37 0.048 Uiso 1 1 calc R . .
H39B H 0.649 0.7002 0.4123 0.048 Uiso 1 1 calc R . .
H39C H 0.7331 0.7624 0.4205 0.048 Uiso 1 1 calc R . .
C40 C 0.5557(3) 1.0033(3) 0.37771(14) 0.0314(9) Uani 1 1 d . . .
H40A H 0.4966 1.0331 0.35 0.047 Uiso 1 1 calc R . .
H40B H 0.6318 0.96 0.3653 0.047 Uiso 1 1 calc R . .
H40C H 0.5705 1.056 0.3921 0.047 Uiso 1 1 calc R . .
C41 C 0.8907(3) 0.3406(3) 0.19392(14) 0.0251(8) Uani 1 1 d . . .
C42 C 0.8979(3) 0.3816(3) 0.23680(13) 0.0260(9) Uani 1 1 d . . .
C43 C 0.9931(3) 0.4207(3) 0.23074(13) 0.0234(8) Uani 1 1 d . . .
C44 C 1.0423(3) 0.4046(3) 0.18334(13) 0.0235(8) Uani 1 1 d . . .
C45 C 0.9816(3) 0.3548(3) 0.16063(13) 0.0255(8) Uani 1 1 d . . .
C46 C 0.8057(4) 0.2876(3) 0.18481(19) 0.0514(13) Uani 1 1 d . . .
H46A H 0.8307 0.2223 0.206 0.077 Uiso 1 1 calc R . .
H46B H 0.8083 0.2789 0.1495 0.077 Uiso 1 1 calc R . .
H46C H 0.723 0.3272 0.193 0.077 Uiso 1 1 calc R . .
C47 C 0.8180(4) 0.3801(3) 0.28125(16) 0.0541(14) Uani 1 1 d . . .
H47A H 0.7335 0.4016 0.2698 0.081 Uiso 1 1 calc R . .
H47B H 0.8262 0.4254 0.303 0.081 Uiso 1 1 calc R . .
H47C H 0.8422 0.3125 0.2999 0.081 Uiso 1 1 calc R . .
C48 C 1.0352(4) 0.4675(3) 0.26916(16) 0.0503(13) Uani 1 1 d . . .
H48A H 1.1032 0.4169 0.2888 0.076 Uiso 1 1 calc R . .
H48B H 0.9685 0.4947 0.2914 0.076 Uiso 1 1 calc R . .
H48C H 1.0613 0.521 0.2521 0.076 Uiso 1 1 calc R . .
C49 C 1.1506(3) 0.4283(3) 0.16240(17) 0.0465(12) Uani 1 1 d . . .
H49A H 1.2236 0.3687 0.1691 0.07 Uiso 1 1 calc R . .
H49B H 1.1595 0.4816 0.1783 0.07 Uiso 1 1 calc R . .
H49C H 1.1391 0.4498 0.1262 0.07 Uiso 1 1 calc R . .
C50 C 1.0116(4) 0.3204(3) 0.11076(16) 0.0519(13) Uani 1 1 d . . .
H50A H 1.0048 0.3776 0.085 0.078 Uiso 1 1 calc R . .
H50B H 0.955 0.2888 0.1028 0.078 Uiso 1 1 calc R . .
H50C H 1.0946 0.2723 0.1119 0.078 Uiso 1 1 calc R . .
C51 C 0.7977(3) 0.8754(3) 0.08732(15) 0.0272(9) Uani 1 1 d . . .
C52 C 0.8682(3) 0.8484(3) 0.13161(14) 0.0245(8) Uani 1 1 d . . .
C53 C 0.9745(3) 0.7664(3) 0.12555(13) 0.0201(8) Uani 1 1 d . . .
C54 C 0.9684(3) 0.7424(3) 0.07706(13) 0.0205(8) Uani 1 1 d . . .
C55 C 0.8601(3) 0.8108(3) 0.05343(13) 0.0255(9) Uani 1 1 d . . .
C56 C 0.6804(4) 0.9627(3) 0.0771(2) 0.0556(14) Uani 1 1 d . . .
H56A H 0.6379 0.9747 0.1085 0.083 Uiso 1 1 calc R . .
H56B H 0.6294 0.948 0.0539 0.083 Uiso 1 1 calc R . .
H56C H 0.698 1.022 0.0621 0.083 Uiso 1 1 calc R . .
C57 C 0.8447(4) 0.8978(4) 0.17798(17) 0.0510(14) Uani 1 1 d . . .
H57A H 0.8596 0.847 0.2078 0.076 Uiso 1 1 calc R . .
H57B H 0.7603 0.9432 0.1773 0.076 Uiso 1 1 calc R . .
H57C H 0.8989 0.9355 0.1789 0.076 Uiso 1 1 calc R . .
C58 C 1.0759(3) 0.7166(3) 0.16387(14) 0.0385(11) Uani 1 1 d . . .
H58A H 1.1198 0.7617 0.1668 0.058 Uiso 1 1 calc R . .
H58B H 1.1317 0.6554 0.1533 0.058 Uiso 1 1 calc R . .
H58C H 1.0422 0.7006 0.1963 0.058 Uiso 1 1 calc R . .
C59 C 1.0594(4) 0.6622(3) 0.05278(16) 0.0378(11) Uani 1 1 d . . .
H59A H 1.0202 0.6188 0.0424 0.057 Uiso 1 1 calc R . .
H59B H 1.1256 0.6229 0.0767 0.057 Uiso 1 1 calc R . .
H59C H 1.0919 0.6925 0.0234 0.057 Uiso 1 1 calc R . .
C60 C 0.8229(4) 0.8150(4) 0.00024(14) 0.0476(13) Uani 1 1 d . . .
H60A H 0.8716 0.8443 -0.0227 0.071 Uiso 1 1 calc R . .
H60B H 0.737 0.8559 -0.005 0.071 Uiso 1 1 calc R . .
H60C H 0.8359 0.7475 -0.0062 0.071 Uiso 1 1 calc R . .
C61 C 0.5292(3) 0.6830(3) 0.02370(12) 0.0213(8) Uani 1 1 d . . .
C62 C 0.6258(3) 0.5971(3) 0.01328(13) 0.0252(8) Uani 1 1 d . . .
C63 C 0.6128(3) 0.5130(3) 0.04406(13) 0.0242(8) Uani 1 1 d . . .
C64 C 0.5083(3) 0.5465(3) 0.07323(13) 0.0205(8) Uani 1 1 d . . .
C65 C 0.4568(3) 0.6516(3) 0.06090(12) 0.0199(8) Uani 1 1 d . . .
C66 C 0.5004(3) 0.7882(3) -0.00220(14) 0.0313(9) Uani 1 1 d . . .
H66A H 0.4409 0.8022 -0.0293 0.047 Uiso 1 1 calc R . .
H66B H 0.5745 0.7968 -0.0161 0.047 Uiso 1 1 calc R . .
H66C H 0.4668 0.8342 0.0219 0.047 Uiso 1 1 calc R . .
C67 C 0.7256(4) 0.5937(4) -0.02365(14) 0.0397(11) Uani 1 1 d . . .
H67A H 0.8028 0.575 -0.0055 0.06 Uiso 1 1 calc R . .
H67B H 0.7078 0.6593 -0.044 0.06 Uiso 1 1 calc R . .
H67C H 0.7312 0.5444 -0.0455 0.06 Uiso 1 1 calc R . .
C68 C 0.6926(4) 0.4058(3) 0.04347(15) 0.0391(11) Uani 1 1 d . . .
H68A H 0.6694 0.3818 0.0149 0.059 Uiso 1 1 calc R . .
H68B H 0.6826 0.365 0.0746 0.059 Uiso 1 1 calc R . .
H68C H 0.7775 0.4011 0.0406 0.059 Uiso 1 1 calc R . .
C69 C 0.4580(3) 0.4809(3) 0.10876(14) 0.0321(10) Uani 1 1 d . . .
H69A H 0.3791 0.5211 0.1205 0.048 Uiso 1 1 calc R . .
H69B H 0.5139 0.4493 0.1374 0.048 Uiso 1 1 calc R . .
H69C H 0.4481 0.4296 0.0915 0.048 Uiso 1 1 calc R . .
C70 C 0.3444(3) 0.7181(3) 0.08277(14) 0.0318(9) Uani 1 1 d . . .
H70A H 0.2727 0.7136 0.0676 0.048 Uiso 1 1 calc R . .
H70B H 0.342 0.787 0.0759 0.048 Uiso 1 1 calc R . .
H70C H 0.3452 0.6971 0.119 0.048 Uiso 1 1 calc R . .
C101 C 0.5202(3) 0.5538(2) 0.30140(13) 0.0186(8) Uani 1 1 d . . .
C102 C 0.5690(3) 0.4826(3) 0.34477(13) 0.0252(8) Uani 1 1 d . . .
C103 C 0.5506(4) 0.3922(3) 0.35133(15) 0.0345(10) Uani 1 1 d . . .
H103 H 0.5858 0.345 0.38 0.041 Uiso 1 1 calc R . .
C104 C 0.4839(4) 0.3677(3) 0.31826(17) 0.0403(11) Uani 1 1 d . . .
C105 C 0.4327(3) 0.4391(3) 0.27729(16) 0.0319(9) Uani 1 1 d . . .
H105 H 0.3856 0.4246 0.2539 0.038 Uiso 1 1 calc R . .
C106 C 0.4475(3) 0.5308(3) 0.26905(13) 0.0249(8) Uani 1 1 d . . .
C107 C 0.6428(4) 0.5048(3) 0.38285(14) 0.0360(10) Uani 1 1 d . . .
H10A H 0.6727 0.4472 0.4093 0.054 Uiso 1 1 calc R . .
H10B H 0.5919 0.5629 0.3975 0.054 Uiso 1 1 calc R . .
H10C H 0.7117 0.5187 0.3664 0.054 Uiso 1 1 calc R . .
C108 C 0.4668(5) 0.2679(3) 0.3262(2) 0.0700(17) Uani 1 1 d . . .
H10D H 0.546 0.2146 0.3266 0.105 Uiso 1 1 calc R . .
H10E H 0.4164 0.2651 0.2988 0.105 Uiso 1 1 calc R . .
H10F H 0.427 0.2596 0.3581 0.105 Uiso 1 1 calc R . .
C109 C 0.3807(3) 0.6058(3) 0.22519(14) 0.0323(9) Uani 1 1 d . . .
H10G H 0.4386 0.6133 0.1994 0.048 Uiso 1 1 calc R . .
H10H H 0.3386 0.6701 0.2364 0.048 Uiso 1 1 calc R . .
H10I H 0.3215 0.5829 0.2114 0.048 Uiso 1 1 calc R . .
C201 C 0.4514(3) 0.9353(3) 0.19552(13) 0.0203(8) Uani 1 1 d . . .
C202 C 0.5305(3) 0.9581(3) 0.22464(13) 0.0227(8) Uani 1 1 d . . .
C203 C 0.5429(3) 1.0522(3) 0.21454(16) 0.0320(9) Uani 1 1 d . . .
H203 H 0.5949 1.0671 0.2355 0.038 Uiso 1 1 calc R . .
C204 C 0.4822(3) 1.1230(3) 0.17536(17) 0.0340(10) Uani 1 1 d . . .
C205 C 0.4083(4) 1.0984(3) 0.14537(15) 0.0344(10) Uani 1 1 d . . .
H205 H 0.3663 1.1461 0.1179 0.041 Uiso 1 1 calc R . .
C206 C 0.3927(3) 1.0062(3) 0.15388(13) 0.0245(8) Uani 1 1 d . . .
C207 C 0.6081(3) 0.8813(3) 0.26600(15) 0.0328(9) Uani 1 1 d . . .
H20D H 0.556 0.8659 0.2926 0.049 Uiso 1 1 calc R . .
H20E H 0.6639 0.9078 0.2797 0.049 Uiso 1 1 calc R . .
H20F H 0.6547 0.8206 0.2524 0.049 Uiso 1 1 calc R . .
C208 C 0.4992(4) 1.2229(3) 0.1650(2) 0.0590(15) Uani 1 1 d . . .
H20G H 0.4379 1.2681 0.1405 0.088 Uiso 1 1 calc R . .
H20H H 0.5802 1.214 0.1518 0.088 Uiso 1 1 calc R . .
H20I H 0.4905 1.2511 0.1962 0.088 Uiso 1 1 calc R . .
C209 C 0.3160(4) 0.9828(3) 0.11784(13) 0.0345(10) Uani 1 1 d . . .
H20J H 0.2748 1.0427 0.094 0.052 Uiso 1 1 calc R . .
H20K H 0.2556 0.9598 0.1364 0.052 Uiso 1 1 calc R . .
H20L H 0.3678 0.9305 0.0996 0.052 Uiso 1 1 calc R . .
Ca2 Ca 0.60829(6) 0.68995(5) 0.20706(2) 0.01628(16) Uani 1 1 d . . .
Ca1 Ca 0.37238(6) 0.79974(5) 0.29311(2) 0.01629(16) Uani 1 1 d . . .
N1 N 0.1744(2) 0.91579(19) 0.40103(9) 0.0144(6) Uani 1 1 d . . .
N12 N 0.1564(2) 0.8544(2) 0.31505(10) 0.0155(6) Uani 1 1 d . . .
N13 N 0.3597(2) 0.75353(19) 0.38656(9) 0.0144(6) Uani 1 1 d . . .
H13 H 0.4108 0.6944 0.4046 0.017 Uiso 1 1 calc R . .
N23 N 0.3269(2) 0.9527(2) 0.33262(10) 0.0152(6) Uani 1 1 d . . .
H23 H 0.3598 1.0016 0.3216 0.018 Uiso 1 1 calc R . .
N2 N 0.8255(2) 0.58498(19) 0.10138(9) 0.0138(6) Uani 1 1 d . . .
N45 N 0.8278(2) 0.6418(2) 0.19037(9) 0.0149(6) Uani 1 1 d . . .
N46 N 0.6679(2) 0.54041(19) 0.16456(10) 0.0152(6) Uani 1 1 d . . .
H46 H 0.6365 0.4898 0.1731 0.018 Uiso 1 1 calc R . .
N56 N 0.6328(2) 0.7436(2) 0.11442(9) 0.0162(6) Uani 1 1 d . . .
H56 H 0.5823 0.8028 0.0963 0.019 Uiso 1 1 calc R . .
N10 N 0.5404(2) 0.6438(2) 0.29054(10) 0.0187(6) Uani 1 1 d . . .
H10 H 0.5992 0.6413 0.3132 0.022 Uiso 1 1 calc R . .
N20 N 0.4355(2) 0.8434(2) 0.20819(10) 0.0180(6) Uani 1 1 d . . .
H20 H 0.3769 0.8427 0.1863 0.022 Uiso 1 1 calc R . .
Ti1 Ti 0.18437(5) 0.78927(4) 0.38282(2) 0.01493(15) Uani 1 1 d . . .
Ti2 Ti 0.15253(5) 0.97857(4) 0.33199(2) 0.01524(14) Uani 1 1 d . . .
Ti3 Ti 0.34664(5) 0.88363(4) 0.40064(2) 0.01428(14) Uani 1 1 d . . .
Ti4 Ti 0.84061(5) 0.51812(4) 0.16990(2) 0.01581(15) Uani 1 1 d . . .
Ti5 Ti 0.80694(5) 0.71059(4) 0.12312(2) 0.01500(14) Uani 1 1 d . . .
Ti6 Ti 0.65484(5) 0.61344(4) 0.09747(2) 0.01459(14) Uani 1 1 d . . .

loop_
_atom_site_aniso_label
_atom_site_aniso_U_11
_atom_site_aniso_U_22
_atom_site_aniso_U_33
_atom_site_aniso_U_23
_atom_site_aniso_U_13
_atom_site_aniso_U_12
C11 0.0223(19) 0.021(2) 0.0232(19) 0.0029(15) 0.0047(15) -0.0157(16)
C12 0.0193(18) 0.0167(19) 0.028(2) 0.0013(15) 0.0055(15) -0.0125(16)
C13 0.0199(18) 0.0190(19) 0.032(2) -0.0100(16) 0.0138(16) -0.0135(16)
C14 0.0152(17) 0.025(2) 0.0205(18) -0.0012(15) 0.0050(14) -0.0136(16)
C15 0.0149(17) 0.022(2) 0.029(2) -0.0058(16) 0.0137(15) -0.0117(16)
C16 0.044(3) 0.041(3) 0.021(2) -0.0018(18) 0.0089(18) -0.024(2)
C17 0.023(2) 0.022(2) 0.047(2) 0.0085(18) 0.0002(18) -0.0118(17)
C18 0.026(2) 0.029(2) 0.054(3) -0.022(2) 0.0182(19) -0.0166(18)
C19 0.026(2) 0.046(3) 0.038(2) -0.004(2) 0.0007(18) -0.021(2)
C20 0.023(2) 0.030(2) 0.040(2) -0.0110(19) 0.0134(18) -0.0130(18)
C21 0.0121(17) 0.0123(18) 0.035(2) -0.0003(16) -0.0053(15) 0.0036(14)
C22 0.0148(17) 0.0147(18) 0.0229(18) -0.0006(15) 0.0039(14) 0.0016(14)
C23 0.0118(17) 0.0185(19) 0.0254(19) 0.0042(15) -0.0015(14) -0.0028(15)
C24 0.0152(17) 0.022(2) 0.0171(17) 0.0027(15) 0.0009(14) 0.0006(15)
C25 0.0146(17) 0.0129(18) 0.033(2) 0.0054(16) 0.0041(15) -0.0008(15)
C26 0.043(3) 0.017(2) 0.055(3) -0.005(2) -0.019(2) -0.0023(19)
C27 0.027(2) 0.039(3) 0.026(2) -0.0016(18) 0.0107(17) -0.0044(19)
C28 0.019(2) 0.039(3) 0.042(2) 0.004(2) -0.0078(18) -0.0080(18)
C29 0.034(2) 0.034(2) 0.026(2) 0.0034(18) 0.0069(18) 0.0022(19)
C30 0.020(2) 0.022(2) 0.052(3) 0.0116(19) 0.0049(18) -0.0044(17)
C31 0.0224(19) 0.025(2) 0.0192(18) -0.0027(16) -0.0103(15) -0.0109(16)
C32 0.0222(19) 0.032(2) 0.0174(18) -0.0037(16) -0.0035(15) -0.0149(17)
C33 0.0158(18) 0.024(2) 0.0188(18) 0.0005(15) -0.0050(14) -0.0068(16)
C34 0.0126(17) 0.024(2) 0.0233(18) 0.0016(15) -0.0062(14) -0.0090(15)
C35 0.0184(18) 0.027(2) 0.0189(18) -0.0002(16) -0.0053(14) -0.0158(16)
C36 0.033(2) 0.026(2) 0.045(3) -0.012(2) -0.018(2) -0.0050(19)
C37 0.031(2) 0.048(3) 0.025(2) -0.0113(19) 0.0055(17) -0.014(2)
C38 0.031(2) 0.029(2) 0.025(2) 0.0053(17) -0.0068(17) -0.0135(19)
C39 0.0156(19) 0.038(2) 0.040(2) -0.0018(19) 0.0002(17) -0.0083(18)
C40 0.031(2) 0.034(2) 0.034(2) 0.0080(18) -0.0061(18) -0.0220(19)
C41 0.0144(18) 0.0146(19) 0.041(2) 0.0019(17) -0.0045(16) -0.0003(15)
C42 0.0180(19) 0.020(2) 0.028(2) 0.0074(16) 0.0109(16) 0.0024(16)
C43 0.0235(19) 0.0156(19) 0.0232(19) 0.0024(15) -0.0090(16) 0.0017(16)
C44 0.0115(17) 0.0167(19) 0.032(2) 0.0069(16) 0.0053(15) 0.0021(15)
C45 0.0216(19) 0.019(2) 0.026(2) -0.0041(16) 0.0009(16) 0.0048(16)
C46 0.031(2) 0.020(2) 0.101(4) 0.011(2) -0.015(2) -0.013(2)
C47 0.032(2) 0.051(3) 0.043(3) 0.026(2) 0.019(2) 0.014(2)
C48 0.061(3) 0.037(3) 0.048(3) -0.004(2) -0.022(2) -0.009(2)
C49 0.016(2) 0.045(3) 0.065(3) 0.017(2) 0.008(2) -0.0054(19)
C50 0.056(3) 0.040(3) 0.039(3) -0.016(2) 0.006(2) 0.013(2)
C51 0.0182(19) 0.0155(19) 0.047(2) 0.0053(17) 0.0045(18) -0.0096(16)
C52 0.0218(19) 0.026(2) 0.034(2) -0.0099(18) 0.0153(17) -0.0181(17)
C53 0.0166(18) 0.025(2) 0.0238(18) -0.0016(16) 0.0047(15) -0.0148(16)
C54 0.0200(18) 0.025(2) 0.0242(19) -0.0063(16) 0.0120(15) -0.0171(16)
C55 0.026(2) 0.035(2) 0.0222(19) 0.0070(17) 0.0003(16) -0.0236(19)
C56 0.027(2) 0.022(2) 0.107(4) 0.017(3) 0.009(3) -0.007(2)
C57 0.054(3) 0.059(3) 0.065(3) -0.038(3) 0.038(3) -0.042(3)
C58 0.028(2) 0.063(3) 0.032(2) 0.004(2) -0.0054(18) -0.028(2)
C59 0.031(2) 0.041(3) 0.050(3) -0.025(2) 0.026(2) -0.018(2)
C60 0.057(3) 0.075(4) 0.024(2) 0.014(2) -0.005(2) -0.048(3)
C61 0.0183(18) 0.031(2) 0.0172(17) -0.0003(16) -0.0072(15) -0.0122(17)
C62 0.0198(19) 0.038(2) 0.0206(19) -0.0083(17) -0.0021(15) -0.0120(18)
C63 0.025(2) 0.023(2) 0.027(2) -0.0056(16) -0.0094(16) -0.0085(17)
C64 0.0195(18) 0.022(2) 0.0225(18) -0.0027(16) -0.0053(15) -0.0106(16)
C65 0.0167(18) 0.026(2) 0.0214(18) -0.0043(16) -0.0053(14) -0.0119(16)
C66 0.030(2) 0.035(2) 0.027(2) 0.0100(18) -0.0084(17) -0.0147(19)
C67 0.033(2) 0.069(3) 0.023(2) -0.016(2) 0.0074(18) -0.023(2)
C68 0.040(3) 0.036(3) 0.041(3) -0.018(2) -0.007(2) -0.006(2)
C69 0.033(2) 0.039(3) 0.035(2) -0.0012(19) -0.0049(18) -0.027(2)
C70 0.0171(19) 0.039(2) 0.039(2) -0.005(2) -0.0001(17) -0.0101(18)
C101 0.0138(17) 0.0138(18) 0.0247(19) -0.0034(15) 0.0119(15) -0.0017(14)
C102 0.024(2) 0.020(2) 0.0228(19) 0.0003(16) 0.0089(16) -0.0003(16)
C103 0.037(2) 0.015(2) 0.041(2) 0.0094(18) 0.013(2) -0.0046(18)
C104 0.044(3) 0.020(2) 0.058(3) -0.003(2) 0.021(2) -0.016(2)
C105 0.026(2) 0.028(2) 0.046(3) -0.010(2) 0.0100(19) -0.0147(19)
C106 0.0182(19) 0.026(2) 0.029(2) -0.0068(17) 0.0123(16) -0.0061(17)
C107 0.047(3) 0.029(2) 0.020(2) 0.0064(17) 0.0002(18) -0.002(2)
C108 0.082(4) 0.028(3) 0.103(5) 0.003(3) 0.012(3) -0.029(3)
C109 0.028(2) 0.041(3) 0.034(2) -0.0037(19) 0.0004(18) -0.021(2)
C201 0.0155(17) 0.0177(19) 0.0233(18) -0.0015(15) 0.0118(15) -0.0022(15)
C202 0.0160(18) 0.020(2) 0.028(2) -0.0010(16) 0.0088(15) -0.0032(15)
C203 0.019(2) 0.031(2) 0.048(3) -0.008(2) 0.0112(18) -0.0116(18)
C204 0.023(2) 0.014(2) 0.060(3) 0.0025(19) 0.019(2) -0.0064(17)
C205 0.032(2) 0.020(2) 0.038(2) 0.0077(18) 0.0203(19) -0.0010(18)
C206 0.024(2) 0.0171(19) 0.026(2) 0.0043(15) 0.0103(16) -0.0039(16)
C207 0.024(2) 0.034(2) 0.042(2) 0.0020(19) -0.0021(18) -0.0154(19)
C208 0.049(3) 0.024(3) 0.100(4) 0.002(3) 0.021(3) -0.014(2)
C209 0.043(3) 0.031(2) 0.020(2) 0.0039(17) 0.0024(18) -0.004(2)
Ca2 0.0142(3) 0.0163(4) 0.0160(3) -0.0006(3) 0.0068(3) -0.0038(3)
Ca1 0.0144(3) 0.0162(4) 0.0158(3) -0.0012(3) 0.0070(3) -0.0035(3)
N1 0.0129(14) 0.0155(15) 0.0145(14) -0.0029(12) 0.0038(11) -0.0047(12)
N12 0.0121(14) 0.0177(15) 0.0164(14) -0.0018(12) 0.0014(11) -0.0055(12)
N13 0.0131(14) 0.0131(15) 0.0156(14) -0.0008(11) 0.0034(11) -0.0039(12)
N23 0.0123(14) 0.0153(15) 0.0192(14) -0.0018(12) 0.0022(11) -0.0068(12)
N2 0.0088(13) 0.0177(15) 0.0129(13) -0.0018(11) 0.0030(11) -0.0029(12)
N45 0.0153(14) 0.0178(15) 0.0132(13) -0.0022(12) 0.0037(11) -0.0081(12)
N46 0.0131(14) 0.0130(15) 0.0199(14) -0.0012(12) 0.0038(11) -0.0058(12)
N56 0.0124(14) 0.0194(16) 0.0150(14) 0.0000(12) 0.0015(11) -0.0046(12)
N10 0.0166(15) 0.0211(16) 0.0173(14) 0.0002(12) 0.0032(12) -0.0070(13)
N20 0.0151(15) 0.0168(16) 0.0188(15) -0.0001(12) 0.0054(12) -0.0032(12)
Ti1 0.0126(3) 0.0166(3) 0.0174(3) -0.0014(3) 0.0042(2) -0.0083(3)
Ti2 0.0111(3) 0.0141(3) 0.0174(3) 0.0005(3) 0.0018(2) -0.0021(3)
Ti3 0.0116(3) 0.0171(3) 0.0152(3) -0.0011(3) 0.0004(2) -0.0069(3)
Ti4 0.0110(3) 0.0155(3) 0.0178(3) 0.0006(3) 0.0025(2) -0.0022(3)
Ti5 0.0121(3) 0.0163(3) 0.0177(3) -0.0014(3) 0.0036(2) -0.0072(3)
Ti6 0.0120(3) 0.0174(3) 0.0147(3) -0.0009(3) 0.0007(2) -0.0063(3)

loop_
_atom_type_symbol
_atom_type_description
_atom_type_scat_dispersion_real
_atom_type_scat_dispersion_imag
_atom_type_scat_source
C C 0.0033 0.0016 'International Tables Vol C Tables 4.2.6.8 and 6.1.1.4'
H H 0 0 'International Tables Vol C Tables 4.2.6.8 and 6.1.1.4'
N N 0.0061 0.0033 'International Tables Vol C Tables 4.2.6.8 and 6.1.1.4'
Ca Ca 0.2262 0.3064 'International Tables Vol C Tables 4.2.6.8 and 6.1.1.4'
Ti Ti 0.2776 0.4457 'International Tables Vol C Tables 4.2.6.8 and 6.1.1.4'

loop_
_exptl_crystal_face_index_h
_exptl_crystal_face_index_k
_exptl_crystal_face_index_l
_exptl_crystal_face_perp_dist
2 -8 1 0.227
16 14 1 0.23
-3 7 -1 0.256
-16 -15 -1 0.172
-2 -1 19 0.091
2 1 -18 0.205
-2 -5 -1 0.185
0 -1 -5 0.23
2 4 -5 0.263
1 3 1 0.288
0 1 9 0.094
5 2 -6 0.237
-1 2 -17 0.21

loop_
_geom_angle_atom_site_label_1
_geom_angle_atom_site_label_2
_geom_angle_atom_site_label_3
_geom_angle
_geom_angle_site_symmetry_1
_geom_angle_site_symmetry_3
_geom_angle_publ_flag
C15 C11 C12 108.4(3) . . ?
C15 C11 C16 125.7(3) . . ?
C12 C11 C16 125.9(3) . . ?
C15 C11 Ti1 72.07(19) . . ?
C12 C11 Ti1 73.94(18) . . ?
C16 C11 Ti1 121.6(2) . . ?
C11 C12 C13 107.5(3) . . ?
C11 C12 C17 126.0(3) . . ?
C13 C12 C17 126.4(3) . . ?
C11 C12 Ti1 71.99(19) . . ?
C13 C12 Ti1 72.42(19) . . ?
C17 C12 Ti1 123.4(2) . . ?
C14 C13 C12 108.3(3) . . ?
C14 C13 C18 126.5(3) . . ?
C12 C13 C18 125.2(3) . . ?
C14 C13 Ti1 72.70(19) . . ?
C12 C13 Ti1 73.37(19) . . ?
C18 C13 Ti1 120.8(2) . . ?
C13 C14 C15 107.8(3) . . ?
C13 C14 C19 125.0(3) . . ?
C15 C14 C19 127.2(3) . . ?
C13 C14 Ti1 73.27(18) . . ?
C15 C14 Ti1 71.75(18) . . ?
C19 C14 Ti1 121.5(2) . . ?
C11 C15 C14 108.0(3) . . ?
C11 C15 C20 124.7(3) . . ?
C14 C15 C20 127.4(3) . . ?
C11 C15 Ti1 73.58(18) . . ?
C14 C15 Ti1 73.68(18) . . ?
C20 C15 Ti1 118.8(2) . . ?
C25 C21 C22 108.4(3) . . ?
C25 C21 C26 126.7(3) . . ?
C22 C21 C26 124.8(3) . . ?
C25 C21 Ti2 73.24(19) . . ?
C22 C21 Ti2 72.21(19) . . ?
C26 C21 Ti2 123.3(2) . . ?
C23 C22 C21 107.8(3) . . ?
C23 C22 C27 127.2(3) . . ?
C21 C22 C27 124.9(3) . . ?
C23 C22 Ti2 72.72(18) . . ?
C21 C22 Ti2 73.41(19) . . ?
C27 C22 Ti2 122.3(2) . . ?
C22 C23 C24 108.1(3) . . ?
C22 C23 C28 126.5(3) . . ?
C24 C23 C28 125.3(3) . . ?
C22 C23 Ti2 73.03(19) . . ?
C24 C23 Ti2 72.94(19) . . ?
C28 C23 Ti2 121.9(2) . . ?
C25 C24 C23 107.9(3) . . ?
C25 C24 C29 126.3(3) . . ?
C23 C24 C29 125.8(3) . . ?
C25 C24 Ti2 73.68(19) . . ?
C23 C24 Ti2 72.45(19) . . ?
C29 C24 Ti2 119.9(2) . . ?
C21 C25 C24 107.8(3) . . ?
C21 C25 C30 126.7(3) . . ?
C24 C25 C30 125.5(3) . . ?
C21 C25 Ti2 72.71(19) . . ?
C24 C25 Ti2 72.13(19) . . ?
C30 C25 Ti2 121.9(2) . . ?
C35 C31 C32 108.2(3) . . ?
C35 C31 C36 126.4(3) . . ?
C32 C31 C36 125.2(3) . . ?
C35 C31 Ti3 73.93(18) . . ?
C32 C31 Ti3 71.91(19) . . ?
C36 C31 Ti3 123.8(2) . . ?
C33 C32 C31 107.8(3) . . ?
C33 C32 C37 126.8(3) . . ?
C31 C32 C37 125.4(3) . . ?
C33 C32 Ti3 73.46(19) . . ?
C31 C32 Ti3 73.46(19) . . ?
C37 C32 Ti3 120.2(2) . . ?
C32 C33 C34 108.1(3) . . ?
C32 C33 C38 125.9(3) . . ?
C34 C33 C38 125.9(3) . . ?
C32 C33 Ti3 72.02(19) . . ?
C34 C33 Ti3 73.64(19) . . ?
C38 C33 Ti3 123.0(2) . . ?
C35 C34 C33 107.6(3) . . ?
C35 C34 C39 126.9(3) . . ?
C33 C34 C39 125.5(3) . . ?
C35 C34 Ti3 73.15(18) . . ?
C33 C34 Ti3 71.87(19) . . ?
C39 C34 Ti3 121.1(2) . . ?
C31 C35 C34 108.3(3) . . ?
C31 C35 C40 125.7(3) . . ?
C34 C35 C40 126.0(3) . . ?
C31 C35 Ti3 71.95(18) . . ?
C34 C35 Ti3 72.84(18) . . ?
C40 C35 Ti3 122.9(2) . . ?
C42 C41 C45 107.6(3) . . ?
C42 C41 C46 126.8(4) . . ?
C45 C41 C46 125.5(4) . . ?
C42 C41 Ti4 71.7(2) . . ?
C45 C41 Ti4 72.7(2) . . ?
C46 C41 Ti4 122.7(2) . . ?
C41 C42 C43 108.4(3) . . ?
C41 C42 C47 124.0(4) . . ?
C43 C42 C47 127.6(4) . . ?
C41 C42 Ti4 74.4(2) . . ?
C43 C42 Ti4 72.2(2) . . ?
C47 C42 Ti4 120.6(2) . . ?
C44 C43 C42 107.1(3) . . ?
C44 C43 C48 127.0(4) . . ?
C42 C43 C48 125.8(4) . . ?
C44 C43 Ti4 72.6(2) . . ?
C42 C43 Ti4 73.1(2) . . ?
C48 C43 Ti4 121.3(2) . . ?
C45 C44 C43 109.0(3) . . ?
C45 C44 C49 125.1(3) . . ?
C43 C44 C49 125.6(4) . . ?
C45 C44 Ti4 74.8(2) . . ?
C43 C44 Ti4 72.93(19) . . ?
C49 C44 Ti4 123.0(2) . . ?
C44 C45 C41 107.7(3) . . ?
C44 C45 C50 125.0(4) . . ?
C41 C45 C50 127.2(4) . . ?
C44 C45 Ti4 71.3(2) . . ?
C41 C45 Ti4 73.00(19) . . ?
C50 C45 Ti4 122.7(3) . . ?
C52 C51 C55 107.9(3) . . ?
C52 C51 C56 125.4(4) . . ?
C55 C51 C56 126.6(4) . . ?
C52 C51 Ti5 72.8(2) . . ?
C55 C51 Ti5 72.8(2) . . ?
C56 C51 Ti5 123.3(2) . . ?
C51 C52 C53 108.3(3) . . ?
C51 C52 C57 128.5(4) . . ?
C53 C52 C57 123.1(4) . . ?
C51 C52 Ti5 73.2(2) . . ?
C53 C52 Ti5 72.44(19) . . ?
C57 C52 Ti5 122.8(2) . . ?
C52 C53 C54 107.7(3) . . ?
C52 C53 C58 125.3(3) . . ?
C54 C53 C58 127.1(3) . . ?
C52 C53 Ti5 73.12(18) . . ?
C54 C53 Ti5 72.19(18) . . ?
C58 C53 Ti5 121.5(2) . . ?
C55 C54 C53 107.7(3) . . ?
C55 C54 C59 124.2(3) . . ?
C53 C54 C59 128.1(3) . . ?
C55 C54 Ti5 73.71(19) . . ?
C53 C54 Ti5 73.19(18) . . ?
C59 C54 Ti5 120.4(2) . . ?
C51 C55 C54 108.4(3) . . ?
C51 C55 C60 126.9(4) . . ?
C54 C55 C60 124.6(4) . . ?
C51 C55 Ti5 73.0(2) . . ?
C54 C55 Ti5 71.93(19) . . ?
C60 C55 Ti5 123.0(2) . . ?
C65 C61 C62 107.9(3) . . ?
C65 C61 C66 124.7(3) . . ?
C62 C61 C66 127.2(3) . . ?
C65 C61 Ti6 73.59(19) . . ?
C62 C61 Ti6 71.97(19) . . ?
C66 C61 Ti6 123.8(2) . . ?
C63 C62 C61 107.9(3) . . ?
C63 C62 C67 125.1(4) . . ?
C61 C62 C67 127.0(4) . . ?
C63 C62 Ti6 73.0(2) . . ?
C61 C62 Ti6 73.36(19) . . ?
C67 C62 Ti6 119.4(2) . . ?
C64 C63 C62 108.2(3) . . ?
C64 C63 C68 126.0(3) . . ?
C62 C63 C68 125.7(3) . . ?
C64 C63 Ti6 74.03(19) . . ?
C62 C63 Ti6 72.33(19) . . ?
C68 C63 Ti6 122.2(2) . . ?
C63 C64 C65 108.0(3) . . ?
C63 C64 C69 125.4(3) . . ?
C65 C64 C69 126.5(3) . . ?
C63 C64 Ti6 71.65(19) . . ?
C65 C64 Ti6 72.87(18) . . ?
C69 C64 Ti6 123.7(2) . . ?
C64 C65 C61 108.0(3) . . ?
C64 C65 C70 126.1(3) . . ?
C61 C65 C70 125.9(3) . . ?
C64 C65 Ti6 72.93(19) . . ?
C61 C65 Ti6 72.03(19) . . ?
C70 C65 Ti6 121.4(2) . . ?
N10 C101 C106 119.7(3) . . ?
N10 C101 C102 123.3(3) . . ?
C106 C101 C102 117.0(3) . . ?
C103 C102 C101 119.7(4) . . ?
C103 C102 C107 120.4(4) . . ?
C101 C102 C107 119.9(3) . . ?
C104 C103 C102 123.2(4) . . ?
C103 C104 C105 116.6(4) . . ?
C103 C104 C108 121.9(4) . . ?
C105 C104 C108 121.5(4) . . ?
C104 C105 C106 122.7(4) . . ?
C105 C106 C101 120.7(4) . . ?
C105 C106 C109 118.3(3) . . ?
C101 C106 C109 121.0(3) . . ?
C202 C201 N20 118.9(3) . . ?
C202 C201 C206 117.9(3) . . ?
N20 C201 C206 123.2(3) . . ?
C201 C202 C203 120.1(3) . . ?
C201 C202 C207 121.0(3) . . ?
C203 C202 C207 118.8(3) . . ?
C204 C203 C202 122.2(4) . . ?
C203 C204 C205 117.4(3) . . ?
C203 C204 C208 120.8(4) . . ?
C205 C204 C208 121.8(4) . . ?
C204 C205 C206 122.6(4) . . ?
C205 C206 C201 119.6(4) . . ?
C205 C206 C209 119.5(4) . . ?
C201 C206 C209 120.8(3) . . ?
N20 Ca2 N10 83.51(9) . . ?
N20 Ca2 N45 137.33(9) . . ?
N10 Ca2 N45 119.85(9) . . ?
N20 Ca2 N46 138.29(9) . . ?
N10 Ca2 N46 107.34(9) . . ?
N45 Ca2 N46 72.40(8) . . ?
N20 Ca2 N56 89.47(9) . . ?
N10 Ca2 N56 167.68(9) . . ?
N45 Ca2 N56 71.94(9) . . ?
N46 Ca2 N56 71.60(9) . . ?
N20 Ca2 Ti4 162.11(7) . . ?
N10 Ca2 Ti4 114.25(7) . . ?
N45 Ca2 Ti4 36.12(6) . . ?
N46 Ca2 Ti4 36.99(6) . . ?
N56 Ca2 Ti4 72.67(6) . . ?
N20 Ca2 Ti5 113.50(7) . . ?
N10 Ca2 Ti5 155.41(7) . . ?
N45 Ca2 Ti5 35.77(6) . . ?
N46 Ca2 Ti5 72.44(6) . . ?
N56 Ca2 Ti5 36.74(6) . . ?
Ti4 Ca2 Ti5 50.63(2) . . ?
N20 Ca2 Ti6 114.12(7) . . ?
N10 Ca2 Ti6 140.07(7) . . ?
N45 Ca2 Ti6 72.11(6) . . ?
N46 Ca2 Ti6 35.91(6) . . ?
N56 Ca2 Ti6 36.13(6) . . ?
Ti4 Ca2 Ti6 50.94(2) . . ?
Ti5 Ca2 Ti6 50.749(19) . . ?
N20 Ca2 Ca1 41.88(6) . . ?
N10 Ca2 Ca1 41.67(7) . . ?
N45 Ca2 Ca1 144.36(6) . . ?
N46 Ca2 Ca1 135.62(6) . . ?
N56 Ca2 Ca1 130.85(7) . . ?
Ti4 Ca2 Ca1 155.92(3) . . ?
Ti5 Ca2 Ca1 150.46(3) . . ?
Ti6 Ca2 Ca1 143.29(3) . . ?
N10 Ca1 N20 83.42(9) . . ?
N10 Ca1 N12 138.05(9) . . ?
N20 Ca1 N12 121.04(9) . . ?
N10 Ca1 N23 137.93(9) . . ?
N20 Ca1 N23 105.18(9) . . ?
N12 Ca1 N23 72.51(8) . . ?
N10 Ca1 N13 90.03(9) . . ?
N20 Ca1 N13 165.51(9) . . ?
N12 Ca1 N13 72.03(9) . . ?
N23 Ca1 N13 71.42(9) . . ?
N10 Ca1 Ti2 162.60(7) . . ?
N20 Ca1 Ti2 113.63(7) . . ?
N12 Ca1 Ti2 36.11(6) . . ?
N23 Ca1 Ti2 37.11(6) . . ?
N13 Ca1 Ti2 72.58(6) . . ?
N10 Ca1 Ti1 114.07(7) . . ?
N20 Ca1 Ti1 156.85(7) . . ?
N12 Ca1 Ti1 35.84(6) . . ?
N23 Ca1 Ti1 72.64(6) . . ?
N13 Ca1 Ti1 36.82(6) . . ?
Ti2 Ca1 Ti1 50.74(2) . . ?
N10 Ca1 Ti3 114.32(7) . . ?
N20 Ca1 Ti3 137.44(7) . . ?
N12 Ca1 Ti3 72.16(6) . . ?
N23 Ca1 Ti3 35.83(6) . . ?
N13 Ca1 Ti3 36.01(6) . . ?
Ti2 Ca1 Ti3 50.92(2) . . ?
Ti1 Ca1 Ti3 50.901(19) . . ?
N10 Ca1 Ca2 41.77(6) . . ?
N20 Ca1 Ca2 41.69(6) . . ?
N12 Ca1 Ca2 148.83(7) . . ?
N23 Ca1 Ca2 131.02(6) . . ?
N13 Ca1 Ca2 130.06(6) . . ?
Ti2 Ca1 Ca2 154.91(3) . . ?
Ti1 Ca1 Ca2 153.52(3) . . ?
Ti3 Ca1 Ca2 138.99(3) . . ?
Ti3 N1 Ti2 93.69(11) . . ?
Ti3 N1 Ti1 93.52(11) . . ?
Ti2 N1 Ti1 91.85(11) . . ?
Ti1 N12 Ti2 93.25(11) . . ?
Ti1 N12 Ca1 95.02(11) . . ?
Ti2 N12 Ca1 94.48(10) . . ?
Ti3 N13 Ti1 92.59(11) . . ?
Ti3 N13 Ca1 94.01(10) . . ?
Ti1 N13 Ca1 92.23(10) . . ?
Ti3 N23 Ti2 92.39(11) . . ?
Ti3 N23 Ca1 95.08(11) . . ?
Ti2 N23 Ca1 92.56(10) . . ?
Ti6 N2 Ti4 93.77(11) . . ?
Ti6 N2 Ti5 93.51(11) . . ?
Ti4 N2 Ti5 91.60(11) . . ?
Ti5 N45 Ti4 93.10(11) . . ?
Ti5 N45 Ca2 95.06(11) . . ?
Ti4 N45 Ca2 94.27(10) . . ?
Ti6 N46 Ti4 92.43(11) . . ?
Ti6 N46 Ca2 95.21(10) . . ?
Ti4 N46 Ca2 93.04(10) . . ?
Ti6 N56 Ti5 92.23(12) . . ?
Ti6 N56 Ca2 93.31(10) . . ?
Ti5 N56 Ca2 92.04(10) . . ?
C101 N10 Ca1 119.6(2) . . ?
C101 N10 Ca2 118.7(2) . . ?
Ca1 N10 Ca2 96.56(10) . . ?
C201 N20 Ca2 119.5(2) . . ?
C201 N20 Ca1 118.3(2) . . ?
Ca2 N20 Ca1 96.43(10) . . ?
N12 Ti1 N1 87.34(11) . . ?
N12 Ti1 N13 99.07(11) . . ?
N1 Ti1 N13 86.40(11) . . ?
N12 Ti1 C15 115.17(12) . . ?
N1 Ti1 C15 101.70(11) . . ?
N13 Ti1 C15 144.97(12) . . ?
N12 Ti1 C11 148.94(12) . . ?
N1 Ti1 C11 102.76(11) . . ?
N13 Ti1 C11 110.70(12) . . ?
C15 Ti1 C11 34.35(12) . . ?
N12 Ti1 C14 94.01(11) . . ?
N1 Ti1 C14 130.22(12) . . ?
N13 Ti1 C14 141.74(12) . . ?
C15 Ti1 C14 34.57(11) . . ?
C11 Ti1 C14 56.99(11) . . ?
N12 Ti1 C13 106.42(12) . . ?
N1 Ti1 C13 157.91(11) . . ?
N13 Ti1 C13 107.75(12) . . ?
C15 Ti1 C13 57.01(11) . . ?
C11 Ti1 C13 56.78(12) . . ?
C14 Ti1 C13 34.03(11) . . ?
N12 Ti1 C12 140.16(12) . . ?
N1 Ti1 C12 131.67(11) . . ?
N13 Ti1 C12 92.19(11) . . ?
C15 Ti1 C12 56.95(12) . . ?
C11 Ti1 C12 34.07(11) . . ?
C14 Ti1 C12 56.78(12) . . ?
C13 Ti1 C12 34.21(12) . . ?
N12 Ti1 Ti2 43.44(8) . . ?
N1 Ti1 Ti2 43.94(8) . . ?
N13 Ti1 Ti2 92.36(8) . . ?
C15 Ti1 Ti2 117.21(9) . . ?
C11 Ti1 Ti2 139.36(9) . . ?
C14 Ti1 Ti2 120.81(9) . . ?
C13 Ti1 Ti2 147.25(9) . . ?
C12 Ti1 Ti2 173.38(8) . . ?
N12 Ti1 Ti3 92.07(8) . . ?
N1 Ti1 Ti3 42.93(8) . . ?
N13 Ti1 Ti3 43.57(8) . . ?
C15 Ti1 Ti3 136.03(9) . . ?
C11 Ti1 Ti3 115.43(9) . . ?
C14 Ti1 Ti3 170.60(8) . . ?
C13 Ti1 Ti3 149.07(9) . . ?
C12 Ti1 Ti3 120.94(9) . . ?
Ti2 Ti1 Ti3 60.28(2) . . ?
N12 Ti1 Ca1 49.14(8) . . ?
N1 Ti1 Ca1 93.48(8) . . ?
N13 Ti1 Ca1 50.95(8) . . ?
C15 Ti1 Ca1 157.97(9) . . ?
C11 Ti1 Ca1 155.04(9) . . ?
C14 Ti1 Ca1 124.03(8) . . ?
C13 Ti1 Ca1 108.61(8) . . ?
C12 Ti1 Ca1 122.18(8) . . ?
Ti2 Ti1 Ca1 64.43(2) . . ?
Ti3 Ti1 Ca1 65.29(2) . . ?
N12 Ti2 N1 87.48(11) . . ?
N12 Ti2 N23 98.61(11) . . ?
N1 Ti2 N23 86.39(11) . . ?
N12 Ti2 C23 95.17(12) . . ?
N1 Ti2 C23 124.82(11) . . ?
N23 Ti2 C23 146.43(11) . . ?
N12 Ti2 C22 122.43(12) . . ?
N1 Ti2 C22 101.92(11) . . ?
N23 Ti2 C22 138.17(12) . . ?
C23 Ti2 C22 34.25(11) . . ?
N12 Ti2 C24 99.27(12) . . ?
N1 Ti2 C24 158.44(11) . . ?
N23 Ti2 C24 112.51(11) . . ?
C23 Ti2 C24 34.61(11) . . ?
C22 Ti2 C24 57.20(11) . . ?
N12 Ti2 C21 151.89(12) . . ?
N1 Ti2 C21 110.01(12) . . ?
N23 Ti2 C21 104.13(11) . . ?
C23 Ti2 C21 56.87(12) . . ?
C22 Ti2 C21 34.38(11) . . ?
C24 Ti2 C21 56.79(12) . . ?
N12 Ti2 C25 130.60(12) . . ?
N1 Ti2 C25 141.63(12) . . ?
N23 Ti2 C25 91.31(11) . . ?
C23 Ti2 C25 57.04(11) . . ?
C22 Ti2 C25 57.04(11) . . ?
C24 Ti2 C25 34.19(12) . . ?
C21 Ti2 C25 34.06(12) . . ?
N12 Ti2 Ti1 43.31(8) . . ?
N1 Ti2 Ti1 44.21(8) . . ?
N23 Ti2 Ti1 92.07(8) . . ?
C23 Ti2 Ti1 118.39(8) . . ?
C22 Ti2 Ti1 122.46(8) . . ?
C24 Ti2 Ti1 139.40(9) . . ?
C21 Ti2 Ti1 149.24(9) . . ?
C25 Ti2 Ti1 173.52(9) . . ?
N12 Ti2 Ti3 92.07(8) . . ?
N1 Ti2 Ti3 42.99(8) . . ?
N23 Ti2 Ti3 43.48(8) . . ?
C23 Ti2 Ti3 165.56(9) . . ?
C22 Ti2 Ti3 132.37(9) . . ?
C24 Ti2 Ti3 155.19(9) . . ?
C21 Ti2 Ti3 115.81(9) . . ?
C25 Ti2 Ti3 125.31(9) . . ?
Ti1 Ti2 Ti3 60.39(2) . . ?
N12 Ti2 Ca1 49.40(8) . . ?
N1 Ti2 Ca1 93.99(8) . . ?
N23 Ti2 Ca1 50.34(8) . . ?
C23 Ti2 Ca1 128.25(9) . . ?
C22 Ti2 Ca1 162.05(9) . . ?
C24 Ti2 Ca1 105.99(8) . . ?
C21 Ti2 Ca1 144.61(9) . . ?
C25 Ti2 Ca1 113.63(8) . . ?
Ti1 Ti2 Ca1 64.82(2) . . ?
Ti3 Ti2 Ca1 65.47(2) . . ?
N1 Ti3 N23 87.38(11) . . ?
N1 Ti3 N13 87.29(11) . . ?
N23 Ti3 N13 98.39(11) . . ?
N1 Ti3 C32 104.21(12) . . ?
N23 Ti3 C32 140.55(12) . . ?
N13 Ti3 C32 119.40(12) . . ?
N1 Ti3 C33 126.87(11) . . ?
N23 Ti3 C33 144.77(11) . . ?
N13 Ti3 C33 91.96(12) . . ?
C32 Ti3 C33 34.52(12) . . ?
N1 Ti3 C31 112.28(12) . . ?
N23 Ti3 C31 106.01(12) . . ?
N13 Ti3 C31 149.00(12) . . ?
C32 Ti3 C31 34.63(11) . . ?
C33 Ti3 C31 57.14(12) . . ?
N1 Ti3 C34 160.69(11) . . ?
N23 Ti3 C34 110.49(11) . . ?
N13 Ti3 C34 96.89(12) . . ?
C32 Ti3 C34 57.38(12) . . ?
C33 Ti3 C34 34.49(11) . . ?
C31 Ti3 C34 56.90(12) . . ?
N1 Ti3 C35 143.69(12) . . ?
N23 Ti3 C35 91.33(11) . . ?
N13 Ti3 C35 128.67(12) . . ?
C32 Ti3 C35 57.16(11) . . ?
C33 Ti3 C35 56.88(12) . . ?
C31 Ti3 C35 34.11(11) . . ?
C34 Ti3 C35 34.02(11) . . ?
N1 Ti3 Ti2 43.33(8) . . ?
N23 Ti3 Ti2 44.13(8) . . ?
N13 Ti3 Ti2 91.76(8) . . ?
C32 Ti3 Ti2 136.27(9) . . ?
C33 Ti3 Ti2 169.28(8) . . ?
C31 Ti3 Ti2 119.07(9) . . ?
C34 Ti3 Ti2 154.35(8) . . ?
C35 Ti3 Ti2 126.78(9) . . ?
N1 Ti3 Ti1 43.55(8) . . ?
N23 Ti3 Ti1 91.65(8) . . ?
N13 Ti3 Ti1 43.85(8) . . ?
C32 Ti3 Ti1 122.82(9) . . ?
C33 Ti3 Ti1 118.12(9) . . ?
C31 Ti3 Ti1 150.27(9) . . ?
C34 Ti3 Ti1 138.51(9) . . ?
C35 Ti3 Ti1 172.35(9) . . ?
Ti2 Ti3 Ti1 59.33(2) . . ?
N1 Ti3 Ca1 92.67(8) . . ?
N23 Ti3 Ca1 49.09(8) . . ?
N13 Ti3 Ca1 49.98(8) . . ?
C32 Ti3 Ca1 160.11(9) . . ?
C33 Ti3 Ca1 125.83(9) . . ?
C31 Ti3 Ca1 145.13(9) . . ?
C34 Ti3 Ca1 104.48(8) . . ?
C35 Ti3 Ca1 113.49(8) . . ?
Ti2 Ti3 Ca1 63.61(2) . . ?
Ti1 Ti3 Ca1 63.81(2) . . ?
N45 Ti4 N2 87.63(11) . . ?
N45 Ti4 N46 98.44(11) . . ?
N2 Ti4 N46 86.20(11) . . ?
N45 Ti4 C44 109.60(12) . . ?
N2 Ti4 C44 107.93(11) . . ?
N46 Ti4 C44 148.75(12) . . ?
N45 Ti4 C43 94.10(12) . . ?
N2 Ti4 C43 139.83(12) . . ?
N46 Ti4 C43 132.83(12) . . ?
C44 Ti4 C43 34.48(12) . . ?
N45 Ti4 C42 113.10(12) . . ?
N2 Ti4 C42 157.06(12) . . ?
N46 Ti4 C42 99.65(12) . . ?
C44 Ti4 C42 57.12(11) . . ?
C43 Ti4 C42 34.70(12) . . ?
N45 Ti4 C45 143.40(12) . . ?
N2 Ti4 C45 100.87(12) . . ?
N46 Ti4 C45 117.46(12) . . ?
C44 Ti4 C45 33.89(12) . . ?
C43 Ti4 C45 56.88(12) . . ?
C42 Ti4 C45 56.71(12) . . ?
N45 Ti4 C41 146.93(12) . . ?
N2 Ti4 C41 124.45(12) . . ?
N46 Ti4 C41 92.13(11) . . ?
C44 Ti4 C41 56.78(12) . . ?
C43 Ti4 C41 57.02(12) . . ?
C42 Ti4 C41 33.90(12) . . ?
C45 Ti4 C41 34.26(12) . . ?
N45 Ti4 Ti5 43.40(8) . . ?
N2 Ti4 Ti5 44.27(8) . . ?
N46 Ti4 Ti5 91.96(8) . . ?
C44 Ti4 Ti5 117.80(9) . . ?
C43 Ti4 Ti5 126.16(9) . . ?
C42 Ti4 Ti5 155.58(10) . . ?
C45 Ti4 Ti5 134.70(9) . . ?
C41 Ti4 Ti5 167.62(9) . . ?
N45 Ti4 Ti6 92.00(8) . . ?
N2 Ti4 Ti6 42.74(8) . . ?
N46 Ti4 Ti6 43.54(8) . . ?
C44 Ti4 Ti6 144.06(9) . . ?
C43 Ti4 Ti6 173.47(9) . . ?
C42 Ti4 Ti6 139.69(9) . . ?
C45 Ti4 Ti6 118.38(9) . . ?
C41 Ti4 Ti6 116.46(9) . . ?
Ti5 Ti4 Ti6 60.27(2) . . ?
N45 Ti4 Ca2 49.60(8) . . ?
N2 Ti4 Ca2 93.96(8) . . ?
N46 Ti4 Ca2 49.97(8) . . ?
C44 Ti4 Ca2 149.91(9) . . ?
C43 Ti4 Ca2 117.36(9) . . ?
C42 Ti4 Ca2 106.84(8) . . ?
C45 Ti4 Ca2 160.09(9) . . ?
C41 Ti4 Ca2 125.83(9) . . ?
Ti5 Ti4 Ca2 65.01(2) . . ?
Ti6 Ti4 Ca2 65.35(2) . . ?
N45 Ti5 N2 87.60(11) . . ?
N45 Ti5 N56 99.46(11) . . ?
N2 Ti5 N56 86.42(11) . . ?
N45 Ti5 C54 122.56(12) . . ?
N2 Ti5 C54 97.71(11) . . ?
N56 Ti5 C54 137.84(12) . . ?
N45 Ti5 C53 95.99(11) . . ?
N2 Ti5 C53 121.53(11) . . ?
N56 Ti5 C53 148.60(12) . . ?
C54 Ti5 C53 34.62(11) . . ?
N45 Ti5 C52 101.34(12) . . ?
N2 Ti5 C52 154.48(11) . . ?
N56 Ti5 C52 115.07(12) . . ?
C54 Ti5 C52 57.29(11) . . ?
C53 Ti5 C52 34.44(11) . . ?
N45 Ti5 C55 152.95(12) . . ?
N2 Ti5 C55 106.55(12) . . ?
N56 Ti5 C55 104.24(12) . . ?
C54 Ti5 C55 34.36(12) . . ?
C53 Ti5 C55 56.97(12) . . ?
C52 Ti5 C55 56.66(12) . . ?
N45 Ti5 C51 132.70(12) . . ?
N2 Ti5 C51 138.92(12) . . ?
N56 Ti5 C51 92.92(12) . . ?
C54 Ti5 C51 57.24(12) . . ?
C53 Ti5 C51 57.03(12) . . ?
C52 Ti5 C51 34.03(13) . . ?
C55 Ti5 C51 34.18(12) . . ?
N45 Ti5 Ti4 43.51(8) . . ?
N2 Ti5 Ti4 44.13(8) . . ?
N56 Ti5 Ti4 92.79(8) . . ?
C54 Ti5 Ti4 119.12(9) . . ?
C53 Ti5 Ti4 116.90(9) . . ?
C52 Ti5 Ti4 140.15(10) . . ?
C55 Ti5 Ti4 145.62(10) . . ?
C51 Ti5 Ti4 173.75(9) . . ?
N45 Ti5 Ti6 92.16(8) . . ?
N2 Ti5 Ti6 42.80(7) . . ?
N56 Ti5 Ti6 43.74(8) . . ?
C54 Ti5 Ti6 128.81(8) . . ?
C53 Ti5 Ti6 162.09(9) . . ?
C52 Ti5 Ti6 157.20(10) . . ?
C55 Ti5 Ti6 113.99(9) . . ?
C51 Ti5 Ti6 125.85(9) . . ?
Ti4 Ti5 Ti6 60.36(2) . . ?
N45 Ti5 Ca2 49.17(8) . . ?
N2 Ti5 Ca2 93.33(7) . . ?
N56 Ti5 Ca2 51.21(8) . . ?
C54 Ti5 Ca2 166.01(8) . . ?
C53 Ti5 Ca2 131.43(9) . . ?
C52 Ti5 Ca2 110.67(8) . . ?
C55 Ti5 Ca2 147.97(10) . . ?
C51 Ti5 Ca2 117.82(9) . . ?
Ti4 Ti5 Ca2 64.36(2) . . ?
Ti6 Ti5 Ca2 65.12(2) . . ?
N2 Ti6 N46 87.44(11) . . ?
N2 Ti6 N56 87.58(11) . . ?
N46 Ti6 N56 98.72(11) . . ?
N2 Ti6 C62 102.42(12) . . ?
N46 Ti6 C62 140.41(12) . . ?
N56 Ti6 C62 119.69(12) . . ?
N2 Ti6 C63 109.89(12) . . ?
N46 Ti6 C63 105.83(12) . . ?
N56 Ti6 C63 150.17(12) . . ?
C62 Ti6 C63 34.70(12) . . ?
N2 Ti6 C61 125.97(11) . . ?
N46 Ti6 C61 145.22(11) . . ?
N56 Ti6 C61 92.72(12) . . ?
C62 Ti6 C61 34.68(12) . . ?
C63 Ti6 C61 57.47(12) . . ?
N2 Ti6 C65 159.21(11) . . ?
N46 Ti6 C65 111.06(11) . . ?
N56 Ti6 C65 98.42(12) . . ?
C62 Ti6 C65 57.34(12) . . ?
C63 Ti6 C65 57.13(12) . . ?
C61 Ti6 C65 34.38(11) . . ?
N2 Ti6 C64 141.56(12) . . ?
N46 Ti6 C64 91.41(11) . . ?
N56 Ti6 C64 130.41(12) . . ?
C62 Ti6 C64 57.29(12) . . ?
C63 Ti6 C64 34.32(11) . . ?
C61 Ti6 C64 57.10(12) . . ?
C65 Ti6 C64 34.20(11) . . ?
N2 Ti6 Ti5 43.68(8) . . ?
N46 Ti6 Ti5 91.57(8) . . ?
N56 Ti6 Ti5 44.03(8) . . ?
C62 Ti6 Ti5 122.03(9) . . ?
C63 Ti6 Ti5 148.52(9) . . ?
C61 Ti6 Ti5 118.57(9) . . ?
C65 Ti6 Ti5 139.96(9) . . ?
C64 Ti6 Ti5 174.13(9) . . ?
N2 Ti6 Ti4 43.49(8) . . ?
N46 Ti6 Ti4 44.04(8) . . ?
N56 Ti6 Ti4 92.17(8) . . ?
C62 Ti6 Ti4 134.62(10) . . ?
C63 Ti6 Ti4 117.25(9) . . ?
C61 Ti6 Ti4 168.11(9) . . ?
C65 Ti6 Ti4 154.51(9) . . ?
C64 Ti6 Ti4 125.77(9) . . ?
Ti5 Ti6 Ti4 59.38(2) . . ?
N2 Ti6 Ca2 93.11(8) . . ?
N46 Ti6 Ca2 48.88(8) . . ?
N56 Ti6 Ca2 50.56(8) . . ?
C62 Ti6 Ca2 161.66(9) . . ?
C63 Ti6 Ca2 145.98(9) . . ?
C61 Ti6 Ca2 127.16(9) . . ?
C65 Ti6 Ca2 106.11(8) . . ?
C64 Ti6 Ca2 114.58(8) . . ?
Ti5 Ti6 Ca2 64.13(2) . . ?
Ti4 Ti6 Ca2 63.71(2) . . ?

loop_
_geom_bond_atom_site_label_1
_geom_bond_atom_site_label_2
_geom_bond_distance
_geom_bond_site_symmetry_2
_geom_bond_publ_flag
C11 C15 1.406(5) . ?
C11 C12 1.408(5) . ?
C11 C16 1.511(5) . ?
C11 Ti1 2.391(3) . ?
C12 C13 1.418(5) . ?
C12 C17 1.503(5) . ?
C12 Ti1 2.416(3) . ?
C13 C14 1.404(5) . ?
C13 C18 1.500(5) . ?
C13 Ti1 2.403(3) . ?
C14 C15 1.417(5) . ?
C14 C19 1.511(5) . ?
C14 Ti1 2.396(3) . ?
C15 C20 1.523(5) . ?
C15 Ti1 2.371(3) . ?
C21 C25 1.412(5) . ?
C21 C22 1.419(5) . ?
C21 C26 1.501(5) . ?
C21 Ti2 2.408(3) . ?
C22 C23 1.408(5) . ?
C22 C27 1.511(4) . ?
C22 Ti2 2.392(3) . ?
C23 C24 1.423(4) . ?
C23 C28 1.507(5) . ?
C23 Ti2 2.388(3) . ?
C24 C25 1.414(5) . ?
C24 C29 1.492(5) . ?
C24 Ti2 2.395(3) . ?
C25 C30 1.495(5) . ?
C25 Ti2 2.415(3) . ?
C31 C35 1.412(5) . ?
C31 C32 1.419(5) . ?
C31 C36 1.513(5) . ?
C31 Ti3 2.394(3) . ?
C32 C33 1.415(5) . ?
C32 C37 1.496(5) . ?
C32 Ti3 2.374(3) . ?
C33 C34 1.426(5) . ?
C33 C38 1.513(5) . ?
C33 Ti3 2.393(3) . ?
C34 C35 1.415(5) . ?
C34 C39 1.502(5) . ?
C34 Ti3 2.416(3) . ?
C35 C40 1.501(5) . ?
C35 Ti3 2.420(3) . ?
C41 C42 1.401(5) . ?
C41 C45 1.424(5) . ?
C41 C46 1.511(5) . ?
C41 Ti4 2.420(4) . ?
C42 C43 1.420(5) . ?
C42 C47 1.503(5) . ?
C42 Ti4 2.386(4) . ?
C43 C44 1.407(5) . ?
C43 C48 1.512(5) . ?
C43 Ti4 2.375(3) . ?
C44 C45 1.396(5) . ?
C44 C49 1.505(5) . ?
C44 Ti4 2.371(3) . ?
C45 C50 1.499(5) . ?
C45 Ti4 2.416(3) . ?
C51 C52 1.406(5) . ?
C51 C55 1.413(5) . ?
C51 C56 1.511(5) . ?
C51 Ti5 2.405(3) . ?
C52 C53 1.419(5) . ?
C52 C57 1.510(5) . ?
C52 Ti5 2.400(3) . ?
C53 C54 1.419(5) . ?
C53 C58 1.509(5) . ?
C53 Ti5 2.392(3) . ?
C54 C55 1.412(5) . ?
C54 C59 1.499(5) . ?
C54 Ti5 2.379(3) . ?
C55 C60 1.506(5) . ?
C55 Ti5 2.402(3) . ?
C61 C65 1.421(5) . ?
C61 C62 1.421(5) . ?
C61 C66 1.504(5) . ?
C61 Ti6 2.394(3) . ?
C62 C63 1.419(5) . ?
C62 C67 1.508(5) . ?
C62 Ti6 2.375(3) . ?
C63 C64 1.416(5) . ?
C63 C68 1.513(5) . ?
C63 Ti6 2.384(3) . ?
C64 C65 1.420(5) . ?
C64 C69 1.501(5) . ?
C64 Ti6 2.414(3) . ?
C65 C70 1.504(5) . ?
C65 Ti6 2.414(3) . ?
C101 N10 1.396(4) . ?
C101 C106 1.401(5) . ?
C101 C102 1.424(5) . ?
C102 C103 1.389(5) . ?
C102 C107 1.514(5) . ?
C103 C104 1.376(6) . ?
C104 C105 1.385(6) . ?
C104 C108 1.515(6) . ?
C105 C106 1.387(5) . ?
C106 C109 1.509(5) . ?
C201 C202 1.397(5) . ?
C201 N20 1.403(4) . ?
C201 C206 1.415(5) . ?
C202 C203 1.410(5) . ?
C202 C207 1.517(5) . ?
C203 C204 1.375(5) . ?
C204 C205 1.381(6) . ?
C204 C208 1.516(5) . ?
C205 C206 1.399(5) . ?
C206 C209 1.506(5) . ?
Ca2 N20 2.438(3) . ?
Ca2 N10 2.442(3) . ?
Ca2 N45 2.477(3) . ?
Ca2 N46 2.487(3) . ?
Ca2 N56 2.543(3) . ?
Ca2 Ti4 3.2429(10) . ?
Ca2 Ti5 3.2602(10) . ?
Ca2 Ti6 3.2872(10) . ?
Ca2 Ca1 3.6422(11) . ?
Ca1 N10 2.438(3) . ?
Ca1 N20 2.447(3) . ?
Ca1 N12 2.467(3) . ?
Ca1 N23 2.496(3) . ?
Ca1 N13 2.525(3) . ?
Ca1 Ti2 3.2389(10) . ?
Ca1 Ti1 3.2494(10) . ?
Ca1 Ti3 3.2895(10) . ?
N1 Ti3 1.918(3) . ?
N1 Ti2 1.930(3) . ?
N1 Ti1 1.940(3) . ?
N12 Ti1 1.910(3) . ?
N12 Ti2 1.915(3) . ?
N13 Ti3 1.939(3) . ?
N13 Ti1 1.949(3) . ?
N23 Ti3 1.933(3) . ?
N23 Ti2 1.956(3) . ?
N2 Ti6 1.910(3) . ?
N2 Ti4 1.937(3) . ?
N2 Ti5 1.942(3) . ?
N45 Ti5 1.913(3) . ?
N45 Ti4 1.917(3) . ?
N46 Ti6 1.936(3) . ?
N46 Ti4 1.954(3) . ?
N56 Ti6 1.941(3) . ?
N56 Ti5 1.952(3) . ?
Ti1 Ti2 2.7801(9) . ?
Ti1 Ti3 2.8102(9) . ?
Ti2 Ti3 2.8069(10) . ?
Ti4 Ti5 2.7806(9) . ?
Ti4 Ti6 2.8083(10) . ?
Ti5 Ti6 2.8059(9) . ?
